data_7009950
loop_
_publ_author_name
'Feeder, Neil'
'Hopkins, Alexander D.'
'Layfield, Richard A.'
'Wright, Dominic S.'

_publ_section_title
;
 Synthesis and structure of
 [Cp2PbCpthf&#x200A;&#x200A;Na]&#x00B7;0.5thf; implications to the
 control of dimensionality in p block metallocene anion systems
 (Cp&#x2005;=&#x2005;C5H5, Cpthf&#x2005;=&#x2005;{C5H4}CH2C4H7O)
;
_journal_issue 14
_journal_name_full 'Journal of the Chemical Society, Dalton Transactions'
_journal_page_first 2247
_journal_paper_doi 10.1039/b004608f
_journal_year 2000
_chemical_formula_sum 'C22.5 H28 Na O1.5 Pb'
_chemical_formula_weight 552.63
_chemical_name_systematic
; 
 ? 
;
_space_group_IT_number 14
_symmetry_cell_setting monoclinic
_symmetry_space_group_name_Hall '-P 2yn'
_symmetry_space_group_name_H-M 'P 1 21/n 1'
_atom_sites_solution_hydrogens geom
_atom_sites_solution_primary direct
_atom_sites_solution_secondary difmap
_audit_creation_method SHELXL
_cell_angle_alpha 90.00
_cell_angle_beta 92.230(5)
_cell_angle_gamma 90.00
_cell_formula_units_Z 4
_cell_length_a 9.1145(8)
_cell_length_b 15.798(2)
_cell_length_c 15.0060(10)
_cell_measurement_temperature 150(2)
_cell_volume 2159.1(4)
_computing_cell_refinement maXus
_computing_data_collection maXus
_computing_data_reduction maXus
_computing_structure_refinement 'SHELXL-93 (Sheldrick, 1993)'
_computing_structure_solution SIR
_diffrn_ambient_temperature 150(2)
_diffrn_measurement_device NoniusKappaCCD
_diffrn_radiation_monochromator graphite
_diffrn_radiation_source 'fine-focus sealed tube'
_diffrn_radiation_type MoK\a
_diffrn_radiation_wavelength 0.71069
_diffrn_reflns_av_R_equivalents 0.0530
_diffrn_reflns_av_sigmaI/netI 0.0476
_diffrn_reflns_limit_h_max 9
_diffrn_reflns_limit_h_min 0
_diffrn_reflns_limit_k_max 16
_diffrn_reflns_limit_k_min -16
_diffrn_reflns_limit_l_max 16
_diffrn_reflns_limit_l_min -16
_diffrn_reflns_number 10002
_diffrn_reflns_theta_max 22.45
_diffrn_reflns_theta_min 1.87
_exptl_absorpt_coefficient_mu 7.844
_exptl_crystal_density_diffrn 1.700
_exptl_crystal_F_000 1072
_refine_diff_density_max 1.661
_refine_diff_density_min -1.224
_refine_diff_density_rms 0.219
_refine_ls_extinction_method none
_refine_ls_goodness_of_fit_all 1.068
_refine_ls_goodness_of_fit_obs 1.092
_refine_ls_matrix_type full
_refine_ls_number_parameters 60
_refine_ls_number_reflns 2788
_refine_ls_number_restraints 22
_refine_ls_restrained_S_all 1.076
_refine_ls_restrained_S_obs 1.096
_refine_ls_R_factor_all 0.0838
_refine_ls_R_factor_obs 0.0676
_refine_ls_shift/esd_max -0.002
_refine_ls_shift/esd_mean 0.000
_refine_ls_structure_factor_coef Fsqd
_refine_ls_weighting_details 'w=1/[\s^2^(Fo^2^)+(0.0986P)^2^+37.3805P] where P=(Fo^2^+2Fc^2^)/3'
_refine_ls_weighting_scheme calc
_refine_ls_wR_factor_all 0.1950
_refine_ls_wR_factor_obs 0.1786
_reflns_number_observed 2252
_reflns_number_total 2798
_reflns_observed_criterion >2sigma(I)
_cod_data_source_file b004608f.txt
_cod_data_source_block dw0009
_cod_depositor_comments
;
The following automatic conversions were performed:
'_symmetry_cell_setting' value 'Monoclinic' changed to 'monoclinic'
according to '/home/saulius/struct/CIF-dictionaries/cif_core.dic'
dictionary named 'cif_core.dic' version 2.4.1 from 2010-06-29.

Automatic conversion script
Id: cif_fix_enum 1527 2010-12-29 10:47:43Z saulius 

The following automatic conversions were performed:

'_refine_ls_weighting_scheme' value 'calc
w=1/[\s^2^(Fo^2^)+(0.0986P)^2^+37.3805P] where P=(Fo^2^+2Fc^2^)/3'
was changed to 'calc'. New tag '_refine_ls_weighting_details' was
created. The value of the new tag was set to
'w=1/[\s^2^(Fo^2^)+(0.0986P)^2^+37.3805P] where P=(Fo^2^+2Fc^2^)/3'.

Automatic conversion script
Id: cif_fix_values 3143 2015-03-26 13:38:13Z robertas 
;
_cod_original_sg_symbol_H-M P2(1)/n
_cod_original_formula_sum 'C22.50 H28 Na O1.50 Pb'
_cod_database_code 7009950

loop_
_symmetry_equiv_pos_as_xyz
'x, y, z'
'-x+1/2, y+1/2, -z+1/2'
'-x, -y, -z'
'x-1/2, -y-1/2, z-1/2'

loop_
_atom_site_aniso_label
_atom_site_aniso_U_11
_atom_site_aniso_U_22
_atom_site_aniso_U_33
_atom_site_aniso_U_23
_atom_site_aniso_U_13
_atom_site_aniso_U_12
Pb1 0.0437(5) 0.0724(5) 0.0465(5) -0.0016(3) 0.0019(3) -0.0021(3)
Na1 0.055(4) 0.079(5) 0.076(5) 0.004(4) 0.001(4) 0.010(3)

loop_
_atom_site_label
_atom_site_type_symbol
_atom_site_fract_x
_atom_site_fract_y
_atom_site_fract_z
_atom_site_U_iso_or_equiv
_atom_site_thermal_displace_type
_atom_site_occupancy
_atom_site_calc_flag
_atom_site_refinement_flags
_atom_site_disorder_group
Pb1 Pb 0.42196(7) 0.17761(4) 0.51148(4) 0.0542(3) Uani 1 d . .
Na1 Na 0.9294(8) 0.1581(5) 0.6954(5) 0.070(2) Uani 1 d . .
O1 O 0.9871(12) 0.0283(7) 0.7572(8) 0.156(5) Uiso 1 d D .
C1 C 1.2083(12) 0.0961(7) 0.6216(8) 0.108(2) Uiso 1 d RD .
C2 C 1.1349(12) 0.1029(7) 0.5367(8) 0.108(2) Uiso 1 d R .
H2 H 1.1088(12) 0.0572(7) 0.4981(8) 0.129 Uiso 1 calc R .
C3 C 1.1072(12) 0.1900(7) 0.5196(8) 0.108(2) Uiso 1 d R .
H3 H 1.0594(12) 0.2128(7) 0.4676(8) 0.129 Uiso 1 calc R .
C4 C 1.1635(12) 0.2370(7) 0.5940(8) 0.108(2) Uiso 1 d R .
H4 H 1.1600(12) 0.2968(7) 0.6005(8) 0.129 Uiso 1 calc R .
C5 C 1.2260(12) 0.1790(7) 0.6570(8) 0.108(2) Uiso 1 d R .
H5 H 1.2717(12) 0.1931(7) 0.7130(8) 0.129 Uiso 1 calc R .
C6 C 1.2305(29) 0.0166(15) 0.6758(18) 0.108(2) Uiso 1 d D .
H6A H 1.2920(29) 0.0311(15) 0.7295(18) 0.129 Uiso 1 calc R .
H6B H 1.2874(29) -0.0236(15) 0.6402(18) 0.129 Uiso 1 calc R .
C7 C 1.0819(34) -0.0334(18) 0.7092(17) 0.156(5) Uiso 1 d D .
H7 H 1.0262(34) -0.0589(18) 0.6571(17) 0.188 Uiso 1 calc R .
C8 C 1.1207(37) -0.1006(18) 0.7781(20) 0.156(5) Uiso 1 d D .
H8A H 1.0623(37) -0.1525(18) 0.7662(20) 0.188 Uiso 1 calc R .
H8B H 1.2262(37) -0.1152(18) 0.7764(20) 0.188 Uiso 1 calc R .
C9 C 1.0875(35) -0.0654(20) 0.8650(17) 0.156(5) Uiso 1 d D .
H9A H 1.1704(35) -0.0313(20) 0.8900(17) 0.188 Uiso 1 calc R .
H9B H 1.0638(35) -0.1106(20) 0.9078(17) 0.188 Uiso 1 calc R .
C10 C 0.9512(21) -0.0091(13) 0.8418(12) 0.156(5) Uiso 1 d D .
H10A H 0.8606(21) -0.0435(13) 0.8359(12) 0.188 Uiso 1 calc R .
H10B H 0.9383(21) 0.0349(13) 0.8878(12) 0.188 Uiso 1 calc R .
C11 C 0.6958(21) 0.2181(13) 0.6035(12) 0.108(2) Uiso 1 d R .
H11 H 0.7230(21) 0.2755(13) 0.5947(12) 0.129 Uiso 1 calc R .
C12 C 0.6169(11) 0.1860(6) 0.6751(6) 0.108(2) Uiso 1 d . .
H12 H 0.5788(11) 0.2186(6) 0.7221(6) 0.129 Uiso 1 calc R .
C13 C 0.6037(11) 0.0968(6) 0.6655(6) 0.108(2) Uiso 1 d R .
H13 H 0.5573(11) 0.0596(6) 0.7053(6) 0.129 Uiso 1 calc R .
C14 C 0.6720(11) 0.0731(6) 0.5858(6) 0.108(2) Uiso 1 d R .
H14 H 0.6794(11) 0.0173(6) 0.5630(6) 0.129 Uiso 1 calc R .
C15 C 0.7274(11) 0.1476(6) 0.5461(6) 0.108(2) Uiso 1 d R .
H15 H 0.7766(11) 0.1505(6) 0.4916(6) 0.129 Uiso 1 calc R .
C16 C 0.3259(11) 0.2144(6) 0.3328(6) 0.108(2) Uiso 1 d R .
H16 H 0.2349(11) 0.1877(6) 0.3176(6) 0.129 Uiso 1 calc R .
C17 C 0.3441(11) 0.2943(6) 0.3751(6) 0.108(2) Uiso 1 d R .
H17 H 0.2674(11) 0.3305(6) 0.3931(6) 0.129 Uiso 1 calc R .
C18 C 0.4969(11) 0.3107(6) 0.3857(6) 0.108(2) Uiso 1 d R .
H18 H 0.5405(11) 0.3597(6) 0.4120(6) 0.129 Uiso 1 calc R .
C19 C 0.5732(11) 0.2408(6) 0.3500(6) 0.108(2) Uiso 1 d R .
H19 H 0.6768(11) 0.2350(6) 0.3482(6) 0.129 Uiso 1 calc R .
C20 C 0.4675(11) 0.1813(6) 0.3173(6) 0.108(2) Uiso 1 d R .
H20 H 0.4879(11) 0.1286(6) 0.2899(6) 0.129 Uiso 1 calc R .
O2 O 0.9062(52) 0.4291(26) 0.5709(27) 0.161(10) Uiso 0.50 d PD -1
C21 C 0.9467(77) 0.5076(36) 0.6170(30) 0.161(10) Uiso 0.50 d PD -1
H21A H 0.8575(77) 0.5363(36) 0.6376(30) 0.194 Uiso 0.50 calc PR -1
H21B H 1.0116(77) 0.4951(36) 0.6698(30) 0.194 Uiso 0.50 calc PR -1
C22 C 1.0220(103) 0.5620(34) 0.5561(39) 0.161(10) Uiso 0.50 d PD -1
H22A H 1.1206(103) 0.5767(34) 0.5814(39) 0.194 Uiso 0.50 calc PR -1
H22B H 0.9658(103) 0.6151(34) 0.5461(39) 0.194 Uiso 0.50 calc PR -1
C23 C 1.0356(90) 0.5143(33) 0.4675(34) 0.161(10) Uiso 0.50 d PD -1
H23A H 0.9838(90) 0.5449(33) 0.4181(34) 0.194 Uiso 0.50 calc PR -1
H23B H 1.1400(90) 0.5074(33) 0.4530(34) 0.194 Uiso 0.50 calc PR -1
C24 C 0.9646(54) 0.4290(23) 0.4830(23) 0.161(10) Uiso 1 d D -1
H24A H 0.8848(54) 0.4190(23) 0.4376(23) 0.194 Uiso 1 calc R -1
H24B H 1.0382(54) 0.3833(23) 0.4782(23) 0.194 Uiso 1 calc R -1

loop_
_atom_type_symbol
_atom_type_description
_atom_type_scat_dispersion_real
_atom_type_scat_dispersion_imag
_atom_type_scat_source
C C 0.0033 0.0016 'International Tables Vol C Tables 4.2.6.8 and 6.1.1.4'
H H 0.0000 0.0000 'International Tables Vol C Tables 4.2.6.8 and 6.1.1.4'
O O 0.0106 0.0060 'International Tables Vol C Tables 4.2.6.8 and 6.1.1.4'
Na Na 0.0362 0.0249 'International Tables Vol C Tables 4.2.6.8 and 6.1.1.4'
Pb Pb -3.3944 10.1111 'International Tables Vol C Tables 4.2.6.8 and 6.1.1.4'

loop_
_geom_angle_atom_site_label_1
_geom_angle_atom_site_label_2
_geom_angle_atom_site_label_3
_geom_angle
_geom_angle_site_symmetry_1
_geom_angle_site_symmetry_3
_geom_angle_publ_flag
C17 Pb1 C16 28.99(9) . . ?
C17 Pb1 C15 117.2(3) . . ?
C16 Pb1 C15 117.9(3) . . ?
C17 Pb1 C4 84.9(3) . 1_455 ?
C16 Pb1 C4 96.5(3) . 1_455 ?
C15 Pb1 C4 142.2(3) . 1_455 ?
O1 Na1 C11 133.7(6) . . ?
O1 Na1 C5 88.9(4) . . ?
C11 Na1 C5 127.5(6) . . ?
O1 Na1 C15 113.3(5) . . ?
C11 Na1 C15 30.1(5) . . ?
C5 Na1 C15 116.4(4) . . ?
O1 Na1 C12 112.8(4) . . ?
C11 Na1 C12 29.1(4) . . ?
C5 Na1 C12 156.3(4) . . ?
C15 Na1 C12 47.2(2) . . ?
O1 Na1 C17 85.5(4) . 4_666 ?
C11 Na1 C17 98.6(5) . 4_666 ?
C5 Na1 C17 116.8(4) . 4_666 ?
C15 Na1 C17 123.5(4) . 4_666 ?
C12 Na1 C17 76.2(3) . 4_666 ?
O1 Na1 C18 73.8(4) . 4_666 ?
C11 Na1 C18 125.2(5) . 4_666 ?
C5 Na1 C18 90.7(4) . 4_666 ?
C15 Na1 C18 151.4(5) . 4_666 ?
C12 Na1 C18 104.2(4) . 4_666 ?
C17 Na1 C18 27.98(11) 4_666 4_666 ?
O1 Na1 C4 115.2(5) . . ?
C11 Na1 C4 99.4(5) . . ?
C5 Na1 C4 28.46(13) . . ?
C15 Na1 C4 94.5(4) . . ?
C12 Na1 C4 127.8(4) . . ?
C17 Na1 C4 126.1(4) 4_666 . ?
C18 Na1 C4 107.6(4) 4_666 . ?
O1 Na1 C1 70.8(3) . . ?
C11 Na1 C1 127.0(5) . . ?
C5 Na1 C1 28.22(12) . . ?
C15 Na1 C1 102.9(4) . . ?
C12 Na1 C1 149.8(4) . . ?
C17 Na1 C1 133.4(4) 4_666 . ?
C18 Na1 C1 105.5(4) 4_666 . ?
C4 Na1 C1 45.6(2) . . ?
O1 Na1 C16 112.7(4) . 4_666 ?
C11 Na1 C16 81.6(5) . 4_666 ?
C5 Na1 C16 112.7(4) . 4_666 ?
C15 Na1 C16 111.2(4) . 4_666 ?
C12 Na1 C16 69.0(3) . 4_666 ?
C17 Na1 C16 27.32(11) 4_666 4_666 ?
C18 Na1 C16 45.0(2) 4_666 4_666 ?
C4 Na1 C16 108.6(4) . 4_666 ?
C1 Na1 C16 139.3(4) . 4_666 ?
O1 Na1 C19 94.3(4) . 4_666 ?
C11 Na1 C19 121.0(5) . 4_666 ?
C5 Na1 C19 73.0(4) . 4_666 ?
C15 Na1 C19 150.4(3) . 4_666 ?
C12 Na1 C19 113.0(3) . 4_666 ?
C17 Na1 C19 45.0(2) 4_666 4_666 ?
C18 Na1 C19 27.24(11) 4_666 4_666 ?
C4 Na1 C19 82.7(4) . 4_666 ?
C1 Na1 C19 96.1(4) . 4_666 ?
C16 Na1 C19 44.1(2) 4_666 4_666 ?
O1 Na1 C14 89.1(4) . . ?
C11 Na1 C14 46.4(5) . . ?
C5 Na1 C14 130.8(4) . . ?
C15 Na1 C14 27.07(11) . . ?
C12 Na1 C14 44.8(2) . . ?
C17 Na1 C14 112.0(4) 4_666 . ?
C18 Na1 C14 135.2(4) 4_666 . ?
C4 Na1 C14 117.1(4) . . ?
C1 Na1 C14 107.3(4) . . ?
C16 Na1 C14 113.2(4) 4_666 . ?
C19 Na1 C14 156.1(4) 4_666 . ?
C10 O1 C7 108.0(12) . . ?
C10 O1 Na1 131.3(10) . . ?
C7 O1 Na1 120.7(11) . . ?
C2 C1 C5 108.0 . . ?
C2 C1 C6 126.6(12) . . ?
C5 C1 C6 123.8(12) . . ?
C2 C1 Na1 85.9(3) . . ?
C5 C1 Na1 69.1(3) . . ?
C6 C1 Na1 99.9(11) . . ?
C1 C2 C3 108.0 . . ?
C4 C3 C2 108.0 . . ?
C5 C4 C3 108.0 . . ?
C5 C4 Pb1 76.2(2) . 1_655 ?
C3 C4 Pb1 76.5(2) . 1_655 ?
C5 C4 Na1 70.3(3) . . ?
C3 C4 Na1 86.4(3) . . ?
Pb1 C4 Na1 135.2(4) 1_655 . ?
C4 C5 C1 108.0 . . ?
C4 C5 Na1 81.2(3) . . ?
C1 C5 Na1 82.7(3) . . ?
C1 C6 C7 117.8(19) . . ?
O1 C7 C8 104.5(13) . . ?
O1 C7 C6 109.0(21) . . ?
C8 C7 C6 111.6(25) . . ?
C9 C8 C7 107.0(16) . . ?
C8 C9 C10 102.1(15) . . ?
O1 C10 C9 102.9(13) . . ?
C12 C11 C15 107.2(15) . . ?
C12 C11 Na1 84.2(9) . . ?
C15 C11 Na1 81.9(9) . . ?
C11 C12 C13 108.9(9) . . ?
C11 C12 Na1 66.7(9) . . ?
C13 C12 Na1 86.5(2) . . ?
C14 C13 C12 108.0 . . ?
C13 C14 C15 108.0 . . ?
C13 C14 Na1 77.7(2) . . ?
C15 C14 Na1 65.9(2) . . ?
C14 C15 C11 107.9(8) . . ?
C14 C15 Na1 87.0(2) . . ?
C11 C15 Na1 67.9(9) . . ?
C14 C15 Pb1 81.6(2) . . ?
C11 C15 Pb1 76.4(9) . . ?
Na1 C15 Pb1 136.9(4) . . ?
C20 C16 C17 108.0 . . ?
C20 C16 Pb1 80.3(2) . . ?
C17 C16 Pb1 74.6(2) . . ?
C20 C16 Na1 79.9(2) . 4_565 ?
C17 C16 Na1 71.4(2) . 4_565 ?
Pb1 C16 Na1 132.7(4) . 4_565 ?
C16 C17 C18 108.0 . . ?
C16 C17 Pb1 76.4(2) . . ?
C18 C17 Pb1 79.6(2) . . ?
C16 C17 Na1 81.3(2) . 4_565 ?
C18 C17 Na1 76.2(2) . 4_565 ?
Pb1 C17 Na1 139.9(4) . 4_565 ?
C19 C18 C17 108.0 . . ?
C19 C18 Na1 81.4(2) . 4_565 ?
C17 C18 Na1 75.8(2) . 4_565 ?
C18 C19 C20 108.0 . . ?
C18 C19 Na1 71.3(2) . 4_565 ?
C20 C19 Na1 79.6(2) . 4_565 ?
C16 C20 C19 108.0 . . ?
C24 O2 C21 109.8(16) . . ?
C22 C21 O2 108.8(16) . . ?
C21 C22 C23 108.1(16) . . ?
C24 C23 C22 104.7(14) . . ?
O2 C24 C23 108.3(15) . . ?

loop_
_geom_bond_atom_site_label_1
_geom_bond_atom_site_label_2
_geom_bond_distance
_geom_bond_site_symmetry_2
_geom_bond_publ_flag
Pb1 C17 2.825(9) . ?
Pb1 C16 2.848(9) . ?
Pb1 C15 2.852(10) . ?
Pb1 C4 2.862(11) 1_455 ?
Na1 O1 2.304(13) . ?
Na1 C11 2.67(2) . ?
Na1 C5 2.805(13) . ?
Na1 C15 2.847(12) . ?
Na1 C12 2.886(12) . ?
Na1 C17 2.933(12) 4_666 ?
Na1 C18 2.939(12) 4_666 ?
Na1 C4 2.945(13) . ?
Na1 C1 2.978(13) . ?
Na1 C16 3.058(12) 4_666 ?
Na1 C19 3.068(12) 4_666 ?
Na1 C14 3.116(12) . ?
O1 C10 1.45(2) . ?
O1 C7 1.51(2) . ?
C1 C2 1.42 . ?
C1 C5 1.42 . ?
C1 C6 1.51(2) . ?
C2 C3 1.42 . ?
C3 C4 1.42 . ?
C4 C5 1.42 . ?
C4 Pb1 2.862(11) 1_655 ?
C6 C7 1.66(3) . ?
C7 C8 1.51(3) . ?
C8 C9 1.46(3) . ?
C9 C10 1.56(2) . ?
C11 C12 1.41(2) . ?
C11 C15 1.44(2) . ?
C12 C13 1.42 . ?
C13 C14 1.42 . ?
C14 C15 1.42 . ?
C16 C20 1.42 . ?
C16 C17 1.42 . ?
C16 Na1 3.058(12) 4_565 ?
C17 C18 1.42 . ?
C17 Na1 2.933(12) 4_565 ?
C18 C19 1.42 . ?
C18 Na1 2.939(12) 4_565 ?
C19 C20 1.42 . ?
C19 Na1 3.068(12) 4_565 ?
O2 C24 1.44(3) . ?
O2 C21 1.46(3) . ?
C21 C22 1.45(3) . ?
C22 C23 1.54(3) . ?
C23 C24 1.52(3) . ?
